data_4022315
loop_
_publ_author_name
'Michael H. Howard'
'Victor Alexander'
'William J. Marshall'
'D. Christopher Roe'
'Ya-Jun Zheng'

_publ_section_title
;
 Reaction of 2,2-Bis(trifluoromethyl)-1,1-dicyanoethylene with
 6,6-Dimethylfulvene: Cycloadditions and a Rearrangement
;
_journal_name_full 'Journal of Organic Chemistry'
_journal_page_first 120
_journal_page_last 129
_journal_paper_doi 10.1021/jo0265333
_journal_volume 68
_journal_year 2003
_chemical_formula_moiety 'C14 H10 N4'
_chemical_formula_sum 'C14 H10 N4'
_chemical_formula_weight 234.26
_space_group_IT_number 19
_symmetry_cell_setting orthorhombic
_symmetry_Int_Tables_number 19
_symmetry_space_group_name_Hall 'P 2ac 2ab'
_symmetry_space_group_name_H-M 'P 21 21 21'
_cell_angle_alpha 90.00(1)
_cell_angle_beta 90.00(1)
_cell_angle_gamma 90.00(1)
_cell_formula_units_Z 8
_cell_length_a 14.592(1)
_cell_length_b 14.909(1)
_cell_length_c 11.280(1)
_cell_volume 2453.99
_diffrn_reflns_av_R_equivalents 0.0204
_diffrn_reflns_number 13704
_diffrn_reflns_theta_max 24.10
_diffrn_reflns_theta_min 2.25
_exptl_crystal_colour colorless
_exptl_crystal_density_diffrn 1.268
_exptl_crystal_description 'irregular block'
_exptl_crystal_size_max 0.400
_exptl_crystal_size_mid 0.370
_exptl_crystal_size_min 0.260
_refine_diff_density_max 0.19
_refine_ls_goodness_of_fit_obs 2.49
_refine_ls_hydrogen_treatment noref
_refine_ls_matrix_type full
_refine_ls_number_parameters 325
_refine_ls_number_reflns 2826
_refine_ls_R_factor_obs 4.77
_refine_ls_shift/esd_max 0.00
_refine_ls_structure_factor_coef F
_refine_ls_weighting_scheme biweight
_refine_ls_wR_factor_obs 5.09
_reflns_number_gt 12837
_reflns_number_total 13704
_reflns_threshold_expression I>3.00\sI
_cod_data_source_file jo0265333-2_s1_4.cif
_cod_data_source_block A_TEXRAY.INF_file_is_not_p
_cod_database_code 4022315

loop_
_symmetry_equiv_pos_as_xyz
'x, y, z'
'x+1/2, -y+1/2, -z'
'-x, y+1/2, -z+1/2'
'-x+1/2, -y, z+1/2'

loop_
_atom_site_aniso_label
_atom_site_aniso_B_11
_atom_site_aniso_B_22
_atom_site_aniso_B_33
_atom_site_aniso_B_12
_atom_site_aniso_B_13
_atom_site_aniso_B_23
N(11) 0.0480(1) 0.0470(1) 0.0360(1) 0.0000(1) 0.0010(1) -0.0030(1)
N(12) 0.0410(1) 0.0420(1) 0.0580(2) -0.0080(1) 0.0010(1) 0.0080(1)
N(13) 0.0440(1) 0.0360(1) 0.0450(1) 0.0050(1) -0.0010(1) 0.0020(1)
N(14) 0.0340(1) 0.0560(1) 0.0350(1) 0.0020(1) 0.0010(1) -0.0030(1)
N(31) 0.0340(1) 0.0440(1) 0.0470(1) -0.0030(1) 0.0060(1) -0.0010(1)
N(32) 0.0350(1) 0.0470(1) 0.0630(2) -0.0090(1) 0.0030(1) 0.0000(1)
N(33) 0.0630(2) 0.0520(1) 0.0420(1) -0.0120(1) 0.0080(1) 0.0030(1)
N(34) 0.0450(1) 0.0550(2) 0.0820(2) -0.0040(1) -0.0270(1) 0.0090(1)
C(1) 0.0240(1) 0.0290(1) 0.0320(1) -0.0010(1) -0.0010(1) 0.0000(1)
C(2) 0.0250(1) 0.0290(1) 0.0330(1) 0.0010(1) 0.0000(1) 0.0020(1)
C(3) 0.0230(1) 0.0350(1) 0.0390(1) -0.0010(1) -0.0010(1) -0.0020(1)
C(4) 0.0290(1) 0.0440(2) 0.0330(1) 0.0020(1) -0.0040(1) 0.0000(1)
C(5) 0.0300(1) 0.0370(1) 0.0430(2) 0.0050(1) -0.0040(1) 0.0040(1)
C(6) 0.0260(1) 0.0300(1) 0.0380(1) 0.0050(1) -0.0010(1) -0.0030(1)
C(7) 0.0260(1) 0.0340(1) 0.0360(1) 0.0040(1) -0.0030(1) 0.0010(1)
C(8) 0.0250(1) 0.0500(2) 0.0410(1) 0.0050(1) 0.0000(1) 0.0100(1)
C(9) 0.0400(1) 0.0820(2) 0.0450(2) 0.0050(2) 0.0120(1) 0.0010(2)
C(10) 0.0330(1) 0.0570(2) 0.0580(2) -0.0070(1) -0.0040(1) 0.0160(2)
C(11) 0.0280(1) 0.0280(1) 0.0370(2) 0.0020(1) 0.0000(1) -0.0010(1)
C(12) 0.0310(1) 0.0330(1) 0.0370(1) 0.0000(1) -0.0020(1) 0.0000(1)
C(13) 0.0280(1) 0.0330(1) 0.0340(1) 0.0010(1) 0.0020(1) -0.0030(1)
C(14) 0.0280(1) 0.0370(1) 0.0320(1) 0.0010(1) -0.0030(1) -0.0020(1)
C(21) 0.0250(1) 0.0310(1) 0.0340(1) -0.0020(1) 0.0010(1) -0.0010(1)
C(22) 0.0260(1) 0.0350(1) 0.0370(1) -0.0030(1) -0.0060(1) 0.0020(1)
C(23) 0.0300(1) 0.0310(1) 0.0380(1) -0.0010(1) -0.0050(1) -0.0010(1)
C(24) 0.0280(1) 0.0460(2) 0.0430(2) 0.0030(1) -0.0030(1) -0.0110(1)
C(25) 0.0270(1) 0.0470(2) 0.0380(1) 0.0000(1) 0.0010(1) -0.0070(1)
C(26) 0.0270(1) 0.0370(1) 0.0300(1) -0.0010(1) -0.0010(1) 0.0000(1)
C(27) 0.0290(1) 0.0290(1) 0.0300(1) 0.0010(1) -0.0050(1) -0.0020(1)
C(28) 0.0270(1) 0.0360(1) 0.0340(1) -0.0010(1) 0.0010(1) -0.0070(1)
C(29) 0.0280(1) 0.0400(2) 0.0490(2) -0.0010(1) 0.0020(1) -0.0050(1)
C(30) 0.0280(1) 0.0550(2) 0.0400(1) 0.0020(1) -0.0030(1) 0.0010(1)
C(31) 0.0290(1) 0.0340(1) 0.0350(1) -0.0060(1) 0.0020(1) -0.0010(1)
C(32) 0.0280(1) 0.0350(1) 0.0400(1) -0.0020(1) -0.0010(1) 0.0000(1)
C(33) 0.0440(1) 0.0360(1) 0.0320(1) -0.0070(1) -0.0050(1) 0.0020(1)
C(34) 0.0350(1) 0.0400(2) 0.0470(2) -0.0040(1) -0.0130(1) 0.0040(1)

loop_
_atom_site_label
_atom_site_fract_x
_atom_site_fract_y
_atom_site_fract_z
_atom_site_B_iso_or_equiv
_atom_site_occupancy
N(11) 0.5110(2) 0.1646(2) 0.5304(2) 3.4(1) 1.0
N(12) 0.6320(2) 0.3027(2) 0.2338(2) 3.7(1) 1.0
N(13) 0.5311(2) -0.0429(2) 0.3555(2) 3.3(1) 1.0
N(14) 0.6163(1) 0.0978(2) 0.0475(2) 3.3(1) 1.0
N(31) 0.4590(1) 0.0904(2) 0.8171(2) 3.3(1) 1.0
N(32) 0.7492(2) 0.0924(2) 0.7353(2) 3.8(1) 1.0
N(33) 0.4996(2) -0.1006(2) 1.0137(2) 4.1(1) 1.0
N(34) 0.7833(2) -0.1076(2) 0.9103(3) 4.8(1) 1.0
C(1) 0.5032(1) 0.1916(2) 0.3017(2) 2.2(1) 1.0
C(2) 0.5023(1) 0.0994(2) 0.2264(2) 2.3(1) 1.0
C(3) 0.3983(1) 0.0967(2) 0.1796(2) 2.5(1) 1.0
C(4) 0.3924(2) 0.1706(2) 0.0896(2) 2.8(1) 1.0
C(5) 0.3957(2) 0.2479(2) 0.1463(2) 2.9(1) 1.0
C(6) 0.4017(2) 0.2281(2) 0.2778(2) 2.5(1) 1.0
C(7) 0.3516(2) 0.1396(2) 0.2857(2) 2.5(1) 1.0
C(8) 0.2889(2) 0.1095(2) 0.3623(2) 3.0(1) 1.0
C(9) 0.2552(2) 0.1657(3) 0.4628(3) 4.4(1) 1.0
C(10) 0.2453(2) 0.0197(2) 0.3493(3) 3.9(1) 1.0
C(11) 0.5110(2) 0.1746(2) 0.4301(2) 2.5(1) 1.0
C(12) 0.5756(2) 0.2538(2) 0.2644(2) 2.6(1) 1.0
C(13) 0.5207(2) 0.0202(2) 0.3004(2) 2.5(1) 1.0
C(14) 0.5680(2) 0.1001(2) 0.1273(2) 2.6(1) 1.0
C(21) 0.6010(1) -0.0058(2) 0.7539(2) 2.4(1) 1.0
C(22) 0.6142(2) -0.0932(2) 0.8363(2) 2.6(1) 1.0
C(23) 0.5914(2) -0.1726(2) 0.7457(2) 2.6(1) 1.0
C(24) 0.6695(2) -0.1720(2) 0.6573(2) 3.1(1) 1.0
C(25) 0.6615(2) -0.0997(2) 0.5904(2) 2.9(1) 1.0
C(26) 0.5760(2) -0.0498(2) 0.6299(2) 2.5(1) 1.0
C(27) 0.5176(2) -0.1265(2) 0.6727(2) 2.3(1) 1.0
C(28) 0.4303(2) -0.1484(2) 0.6507(2) 2.6(1) 1.0
C(29) 0.3873(2) -0.2316(2) 0.6970(2) 3.1(1) 1.0
C(30) 0.3717(2) -0.0928(2) 0.5691(2) 3.2(1) 1.0
C(31) 0.5220(2) 0.0490(2) 0.7923(2) 2.6(1) 1.0
C(32) 0.6841(2) 0.0505(2) 0.7462(2) 2.7(1) 1.0
C(33) 0.5501(2) -0.0953(2) 0.9364(2) 2.9(1) 1.0
C(34) 0.7091(2) -0.0999(2) 0.8805(2) 3.2(1) 1.0
H(3) 0.3769 0.0391 0.1561 3.5 1.0
H(4) 0.3871 0.1601 0.0068 3.8 1.0
H(5) 0.3947 0.3070 0.1149 3.9 1.0
H(6) 0.3817 0.2742 0.3300 3.5 1.0
H(9) 0.2740 0.1400 0.5355 5.4 1.0
H(9') 0.1905 0.1695 0.4599 5.4 1.0
H(9") 0.2807 0.2246 0.4559 5.4 1.0
H(10) 0.1840 0.0268 0.3221 4.9 1.0
H(10') 0.2449 -0.0100 0.4237 4.9 1.0
H(10") 0.2788 -0.0150 0.2934 4.9 1.0
H(23) 0.5759 -0.2286 0.7808 3.6 1.0
H(24) 0.7150 -0.2180 0.6540 4.1 1.0
H(25) 0.7003 -0.0792 0.5282 3.9 1.0
H(26) 0.5490 -0.0104 0.5735 3.5 1.0
H(29) 0.3745 -0.2713 0.6334 4.1 1.0
H(29') 0.3316 -0.2168 0.7365 4.1 1.0
H(29") 0.4278 -0.2600 0.7515 4.1 1.0
H(30) 0.3149 -0.0799 0.6069 4.2 1.0
H(30') 0.3606 -0.1248 0.4978 4.2 1.0
H(30") 0.4022 -0.0380 0.5514 4.2 1.0

loop_
_audit_author_name
_audit_author_address
_audit_contact_author_email
_audit_contact_author_fax
_audit_contact_author_phone
'Marshall, William J.'
;  E.I. DuPont de Nemours & Co.
   c/o Will Marshall E228/326
   P.O. Box 80228
   Wilmington, DE 19880-0228
   USA
   Will.Marshall@usa.dupont.com
;
Will.Marshall@usa.dupont.com 1(302)695-1351 1(302)695-2128
